data_4127060
loop_
_publ_author_name
'Karmel, Caleb'
'Li, Bi-Jie'
'Hartwig, John F.'

_publ_section_title
;
 Rhodium-Catalyzed Regioselective Silylation of Alkyl C-H Bonds for the
 Synthesis of 1,4-Diols.
;
_journal_name_full 'Journal of the American Chemical Society'
_journal_paper_doi 10.1021/jacs.7b11964
_journal_year 2018
_chemical_absolute_configuration ad
_chemical_formula_sum 'C18 H25 N O5'
_chemical_formula_weight 335.39
_chemical_name_common none
_chemical_name_systematic Compound5t
_space_group.centring_type primitive

_space_group_crystal_system triclinic
_space_group_IT_number 1
_space_group_name_Hall 'P 1'
_space_group_name_H-M_alt 'P 1'
_symmetry_space_group_name_Hall 'P 1'
_symmetry_space_group_name_H-M 'P 1'
_atom_sites_solution_hydrogens geom
_atom_sites_solution_primary iterative
_atom_sites_solution_secondary difmap
_audit_creation_method SHELXL-2014/7
_cell_angle_alpha 88.767(2)
_cell_angle_beta 87.077(2)
_cell_angle_gamma 88.171(2)
_cell_formula_units_Z 2
_cell_length_a 6.5555(3)
_cell_length_b 7.2872(3)
_cell_length_c 17.9836(7)
_cell_measurement_reflns_used 9654
_cell_measurement_temperature 100(2)
_cell_measurement_theta_max 68.18
_cell_measurement_theta_min 2.46
_cell_volume 857.37(6)
_computing_cell_refinement 'Bruker SAINT'
_computing_data_collection 'Bruker APEX2'
_computing_data_reduction 'Bruker SAINT'
_computing_molecular_graphics ORTEP-32
_computing_publication_material WinGX
_computing_structure_refinement SHELXL-2014
_computing_structure_solution SHELXT-2014
_diffrn_ambient_temperature 100(2)
_diffrn_detector_area_resol_mean 8.366
_diffrn_measured_fraction_theta_full 0.985
_diffrn_measured_fraction_theta_max 0.979
_diffrn_measurement_device_type 'Bruker APEX-II CCD'
_diffrn_measurement_method '\f and \w scans'
_diffrn_radiation_type CuK\a
_diffrn_radiation_wavelength 1.54178
_diffrn_reflns_av_R_equivalents 0.0473
_diffrn_reflns_av_unetI/netI 0.0321
_diffrn_reflns_Laue_measured_fraction_full 0.985
_diffrn_reflns_Laue_measured_fraction_max 0.979
_diffrn_reflns_limit_h_max 7
_diffrn_reflns_limit_h_min -7
_diffrn_reflns_limit_k_max 8
_diffrn_reflns_limit_k_min -8
_diffrn_reflns_limit_l_max 21
_diffrn_reflns_limit_l_min -21
_diffrn_reflns_number 5741
_diffrn_reflns_point_group_measured_fraction_full 0.941
_diffrn_reflns_point_group_measured_fraction_max 0.933
_diffrn_reflns_theta_full 67.000
_diffrn_reflns_theta_max 68.734
_diffrn_reflns_theta_min 2.461
_diffrn_source 'microfocus rotating anode'
_exptl_absorpt_coefficient_mu 0.776
_exptl_absorpt_correction_T_max 0.929
_exptl_absorpt_correction_T_min 0.808
_exptl_absorpt_correction_type multi-scan
_exptl_absorpt_process_details TWINABS
_exptl_crystal_colour colorless
_exptl_crystal_density_diffrn 1.299
_exptl_crystal_description plate
_exptl_crystal_F_000 360
_exptl_crystal_size_max 0.050
_exptl_crystal_size_mid 0.040
_exptl_crystal_size_min 0.020
_refine_diff_density_max 0.212
_refine_diff_density_min -0.168
_refine_diff_density_rms 0.040
_refine_ls_abs_structure_details
; 
 Flack x determined using 2117 quotients [(I+)-(I-)]/[(I+)+(I-)] 
 (Parsons, Flack and Wagner, Acta Cryst. B69 (2013) 249-259). 
;
_refine_ls_abs_structure_Flack -0.13(11)
_refine_ls_extinction_method none
_refine_ls_goodness_of_fit_ref 1.011
_refine_ls_hydrogen_treatment constr
_refine_ls_matrix_type full
_refine_ls_number_parameters 442
_refine_ls_number_reflns 5741
_refine_ls_number_restraints 3
_refine_ls_restrained_S_all 1.011
_refine_ls_R_factor_all 0.0464
_refine_ls_R_factor_gt 0.0403
_refine_ls_shift/su_max 0.000
_refine_ls_shift/su_mean 0.000
_refine_ls_structure_factor_coef Fsqd
_refine_ls_weighting_details 'w=1/[\s^2^(Fo^2^)+(0.0786P)^2^+0.0464P] where P=(Fo^2^+2Fc^2^)/3'
_refine_ls_weighting_scheme calc
_refine_ls_wR_factor_gt 0.1077
_refine_ls_wR_factor_ref 0.1120
_reflns_Friedel_coverage 0.907
_reflns_Friedel_fraction_full 0.897
_reflns_Friedel_fraction_max 0.888
_reflns_number_gt 5196
_reflns_number_total 5741
_reflns_threshold_expression 'I > 2\s(I)'
_cod_data_source_file ja7b11964_si_002.cif
_cod_data_source_block Compound5t
_cod_database_code 4127060
_shelx_shelxl_version_number 2014/7
_shelx_space_group_comment
; 
The symmetry employed for this shelxl refinement is uniquely defined 
by the following loop, which should always be used as a source of 
symmetry information in preference to the above space-group names. 
They are only intended as comments. 
;
_shelx_estimated_absorpt_t_min 0.962
_shelx_estimated_absorpt_t_max 0.985

loop_
_space_group_symop_operation_xyz
'x, y, z'

loop_
_atom_site_label
_atom_site_type_symbol
_atom_site_fract_x
_atom_site_fract_y
_atom_site_fract_z
_atom_site_U_iso_or_equiv
_atom_site_adp_type
_atom_site_occupancy
_atom_site_site_symmetry_order
_atom_site_calc_flag
_atom_site_refinement_flags_posn
_atom_site_refinement_flags_adp
C1 C 0.1423(5) 0.9146(5) 0.83869(18) 0.0278(7) Uani 1 1 d . .
H1 H 0.0593 0.8580 0.8808 0.033 Uiso 1 1 calc R U
C2 C 0.2988(5) 1.0296(5) 0.87536(19) 0.0296(7) Uani 1 1 d . .
H2A H 0.3940 1.0816 0.8365 0.036 Uiso 1 1 calc R U
H2B H 0.2274 1.1329 0.9017 0.036 Uiso 1 1 calc R U
C3 C 0.4201(5) 0.9137(5) 0.9307(2) 0.0323(8) Uani 1 1 d . .
H3A H 0.5219 0.9911 0.9527 0.039 Uiso 1 1 calc R U
H3B H 0.3259 0.8696 0.9715 0.039 Uiso 1 1 calc R U
C4 C 0.5299(5) 0.7492(5) 0.8936(2) 0.0336(8) Uani 1 1 d . .
H4 H 0.6317 0.7963 0.8552 0.040 Uiso 1 1 calc R U
C5 C 0.3754(5) 0.6379(5) 0.8545(2) 0.0338(8) Uani 1 1 d . .
H5A H 0.2795 0.5833 0.8925 0.041 Uiso 1 1 calc R U
H5B H 0.4489 0.5359 0.8280 0.041 Uiso 1 1 calc R U
C6 C 0.2520(5) 0.7521(5) 0.79833(19) 0.0302(7) Uani 1 1 d . .
C7 C 0.6448(6) 0.6300(6) 0.9500(2) 0.0431(9) Uani 1 1 d . .
H7A H 0.5480 0.5860 0.9893 0.065 Uiso 1 1 calc R U
H7B H 0.7481 0.7030 0.9722 0.065 Uiso 1 1 calc R U
H7C H 0.7116 0.5248 0.9247 0.065 Uiso 1 1 calc R U
C8 C 0.1024(6) 0.6285(5) 0.7629(2) 0.0370(9) Uani 1 1 d . .
H8A H 0.0297 0.6986 0.7248 0.056 Uiso 1 1 calc R U
H8B H 0.0038 0.5832 0.8012 0.056 Uiso 1 1 calc R U
H8C H 0.1775 0.5242 0.7398 0.056 Uiso 1 1 calc R U
C9 C -0.0121(5) 1.0303(5) 0.79355(19) 0.0288(7) Uani 1 1 d . .
H9 H -0.1160 0.9440 0.7773 0.035 Uiso 1 1 calc R U
C10 C -0.1263(5) 1.1709(5) 0.8437(2) 0.0335(8) Uani 1 1 d . .
H10A H -0.0356 1.2711 0.8534 0.050 Uiso 1 1 calc R U
H10B H -0.1700 1.1112 0.8910 0.050 Uiso 1 1 calc R U
H10C H -0.2464 1.2205 0.8189 0.050 Uiso 1 1 calc R U
C11 C 0.0721(5) 1.1303(5) 0.7235(2) 0.0290(8) Uani 1 1 d . .
H11A H -0.0105 1.2440 0.7146 0.035 Uiso 1 1 calc R U
H11B H 0.2148 1.1648 0.7301 0.035 Uiso 1 1 calc R U
C12 C 0.0769(4) 1.0914(5) 0.59270(18) 0.0224(7) Uani 1 1 d . .
C13 C 0.0699(4) 0.9576(5) 0.53169(18) 0.0232(7) Uani 1 1 d . .
C14 C 0.0727(4) 0.7684(5) 0.54533(19) 0.0253(7) Uani 1 1 d . .
H14 H 0.0816 0.7217 0.5948 0.030 Uiso 1 1 calc R U
C15 C 0.0627(5) 0.6480(5) 0.48714(19) 0.0259(7) Uani 1 1 d . .
H15 H 0.0648 0.5190 0.4959 0.031 Uiso 1 1 calc R U
C16 C 0.0496(5) 0.7212(5) 0.4158(2) 0.0259(7) Uani 1 1 d . .
C17 C 0.0488(4) 0.9094(5) 0.4002(2) 0.0249(8) Uani 1 1 d . .
H17 H 0.0406 0.9553 0.3506 0.030 Uiso 1 1 calc R U
C18 C 0.0601(4) 1.0270(5) 0.4587(2) 0.0239(7) Uani 1 1 d . .
H18 H 0.0613 1.1558 0.4494 0.029 Uiso 1 1 calc R U
C19 C 0.6159(5) 0.1075(4) 0.16142(18) 0.0264(7) Uani 1 1 d . .
H19 H 0.5394 0.1690 0.1206 0.032 Uiso 1 1 calc R U
C20 C 0.7877(5) -0.0061(5) 0.12154(19) 0.0298(7) Uani 1 1 d . .
H20A H 0.8776 -0.0626 0.1588 0.036 Uiso 1 1 calc R U
H20B H 0.7279 -0.1061 0.0942 0.036 Uiso 1 1 calc R U
C21 C 0.9142(5) 0.1136(5) 0.06693(19) 0.0331(8) Uani 1 1 d . .
H21A H 1.0251 0.0372 0.0428 0.040 Uiso 1 1 calc R U
H21B H 0.8260 0.1625 0.0276 0.040 Uiso 1 1 calc R U
C22 C 1.0071(5) 0.2735(5) 0.1054(2) 0.0331(8) Uani 1 1 d . .
H22 H 1.1015 0.2209 0.1429 0.040 Uiso 1 1 calc R U
C23 C 0.8359(5) 0.3829(5) 0.1477(2) 0.0320(8) Uani 1 1 d . .
H23A H 0.8972 0.4827 0.1747 0.038 Uiso 1 1 calc R U
H23B H 0.7442 0.4405 0.1112 0.038 Uiso 1 1 calc R U
C24 C 0.7085(5) 0.2664(4) 0.20341(18) 0.0266(7) Uani 1 1 d . .
C25 C 1.1304(6) 0.3941(6) 0.0516(2) 0.0423(9) Uani 1 1 d . .
H25A H 1.2425 0.3208 0.0278 0.063 Uiso 1 1 calc R U
H25B H 1.1866 0.4946 0.0787 0.063 Uiso 1 1 calc R U
H25C H 1.0420 0.4449 0.0134 0.063 Uiso 1 1 calc R U
C26 C 0.5446(6) 0.3881(5) 0.2429(2) 0.0345(8) Uani 1 1 d . .
H26A H 0.4667 0.3144 0.2800 0.052 Uiso 1 1 calc R U
H26B H 0.4521 0.4404 0.2063 0.052 Uiso 1 1 calc R U
H26C H 0.6097 0.4875 0.2678 0.052 Uiso 1 1 calc R U
C27 C 0.4565(5) -0.0078(4) 0.20587(18) 0.0283(7) Uani 1 1 d . .
H27 H 0.3446 0.0786 0.2244 0.034 Uiso 1 1 calc R U
C28 C 0.3613(5) -0.1432(5) 0.1542(2) 0.0328(8) Uani 1 1 d . .
H28A H 0.4596 -0.2441 0.1429 0.049 Uiso 1 1 calc R U
H28B H 0.3263 -0.0792 0.1079 0.049 Uiso 1 1 calc R U
H28C H 0.2375 -0.1924 0.1789 0.049 Uiso 1 1 calc R U
C29 C 0.5297(5) -0.1178(4) 0.27283(19) 0.0276(7) Uani 1 1 d . .
H29A H 0.4404 -0.2233 0.2832 0.033 Uiso 1 1 calc R U
H29B H 0.6707 -0.1660 0.2621 0.033 Uiso 1 1 calc R U
C30 C 0.5539(4) -0.0867(5) 0.40239(19) 0.0247(7) Uani 1 1 d . .
C31 C 0.5605(4) 0.0468(5) 0.46457(18) 0.0230(7) Uani 1 1 d . .
C32 C 0.5681(5) 0.2358(5) 0.45065(19) 0.0272(8) Uani 1 1 d . .
H32 H 0.5671 0.2823 0.4009 0.033 Uiso 1 1 calc R U
C33 C 0.5770(5) 0.3549(5) 0.5085(2) 0.0271(7) Uani 1 1 d . .
H33 H 0.5827 0.4837 0.4996 0.032 Uiso 1 1 calc R U
C34 C 0.5774(4) 0.2811(5) 0.58043(19) 0.0241(7) Uani 1 1 d . .
C35 C 0.5705(4) 0.0957(5) 0.59629(19) 0.0258(8) Uani 1 1 d . .
H35 H 0.5707 0.0502 0.6462 0.031 Uiso 1 1 calc R U
C36 C 0.5633(4) -0.0223(5) 0.53736(19) 0.0233(7) Uani 1 1 d . .
H36 H 0.5603 -0.1511 0.5465 0.028 Uiso 1 1 calc R U
N1 N 0.0312(4) 0.5951(4) 0.35382(17) 0.0303(7) Uani 1 1 d . .
N2 N 0.5799(4) 0.4084(4) 0.64277(16) 0.0306(7) Uani 1 1 d . .
O1 O 0.3902(4) 0.8285(3) 0.74197(14) 0.0316(5) Uani 1 1 d . .
H1 H 0.4439 0.7435 0.7161 0.047 Uiso 1 1 calc R U
O2 O 0.0652(3) 1.0104(3) 0.65989(13) 0.0282(5) Uani 1 1 d . .
O3 O 0.0892(3) 1.2557(3) 0.58274(14) 0.0282(6) Uani 1 1 d . .
O4 O 0.0169(5) 0.4307(4) 0.36835(16) 0.0442(7) Uani 1 1 d . .
O5 O 0.0280(4) 0.6600(4) 0.29061(14) 0.0378(6) Uani 1 1 d . .
O6 O 0.8415(3) 0.1833(3) 0.25667(13) 0.0294(5) Uani 1 1 d . .
H6 H 0.8983 0.2658 0.2793 0.044 Uiso 1 1 calc R U
O7 O 0.5246(3) -0.0005(3) 0.33747(13) 0.0270(5) Uani 1 1 d . .
O8 O 0.5727(3) -0.2514(3) 0.41071(14) 0.0285(6) Uani 1 1 d . .
O9 O 0.5867(5) 0.5729(4) 0.62902(16) 0.0490(8) Uani 1 1 d . .
O10 O 0.5746(4) 0.3440(4) 0.70645(14) 0.0392(6) Uani 1 1 d . .

loop_
_atom_site_aniso_label
_atom_site_aniso_U_11
_atom_site_aniso_U_22
_atom_site_aniso_U_33
_atom_site_aniso_U_23
_atom_site_aniso_U_13
_atom_site_aniso_U_12
C1 0.0348(16) 0.0231(17) 0.0250(17) 0.0013(14) 0.0040(13) -0.0038(13)
C2 0.0359(17) 0.0224(18) 0.0305(18) -0.0050(14) -0.0010(14) 0.0012(13)
C3 0.0366(17) 0.032(2) 0.0281(18) -0.0011(15) 0.0000(14) -0.0031(14)
C4 0.0368(18) 0.034(2) 0.0288(18) 0.0009(15) 0.0025(14) 0.0041(15)
C5 0.0464(19) 0.0244(19) 0.0296(19) 0.0021(15) 0.0056(14) 0.0010(14)
C6 0.0419(18) 0.0221(18) 0.0264(18) -0.0003(14) 0.0032(13) -0.0041(13)
C7 0.049(2) 0.042(2) 0.037(2) 0.0031(17) 0.0013(16) 0.0098(17)
C8 0.054(2) 0.024(2) 0.033(2) 0.0007(16) 0.0018(16) -0.0067(16)
C9 0.0338(16) 0.0240(17) 0.0290(17) -0.0015(13) -0.0015(13) -0.0052(13)
C10 0.0354(17) 0.036(2) 0.0286(19) 0.0010(16) 0.0016(14) 0.0005(15)
C11 0.0356(17) 0.0234(19) 0.028(2) 0.0002(15) -0.0011(13) -0.0042(13)
C12 0.0164(14) 0.023(2) 0.0274(19) 0.0050(15) 0.0012(12) 0.0001(12)
C13 0.0154(13) 0.0275(19) 0.0267(18) 0.0023(14) -0.0002(11) -0.0012(12)
C14 0.0249(15) 0.0258(19) 0.0253(19) 0.0079(15) -0.0039(12) -0.0026(13)
C15 0.0267(15) 0.0211(18) 0.0300(18) 0.0068(14) -0.0038(12) -0.0016(12)
C16 0.0218(14) 0.028(2) 0.0287(19) 0.0012(15) -0.0031(12) -0.0043(12)
C17 0.0209(14) 0.025(2) 0.029(2) 0.0071(15) -0.0019(12) -0.0012(12)
C18 0.0193(14) 0.0201(19) 0.032(2) 0.0060(14) -0.0008(12) -0.0036(12)
C19 0.0337(16) 0.0223(17) 0.0235(16) 0.0015(13) -0.0045(12) -0.0003(13)
C20 0.0350(16) 0.0260(19) 0.0288(19) -0.0058(15) -0.0027(13) 0.0008(13)
C21 0.0354(17) 0.037(2) 0.0267(19) -0.0031(15) -0.0010(13) 0.0012(14)
C22 0.0383(18) 0.031(2) 0.0300(19) 0.0043(15) -0.0052(14) -0.0064(15)
C23 0.0465(19) 0.0212(18) 0.0289(19) 0.0033(15) -0.0080(14) -0.0043(14)
C24 0.0377(17) 0.0173(16) 0.0248(17) 0.0019(14) -0.0049(13) 0.0008(13)
C25 0.0430(19) 0.046(2) 0.038(2) 0.0075(18) -0.0033(15) -0.0098(17)
C26 0.052(2) 0.023(2) 0.0282(19) 0.0001(15) -0.0044(15) 0.0021(15)
C27 0.0338(16) 0.0233(18) 0.0276(18) 0.0001(14) -0.0037(13) 0.0034(13)
C28 0.0358(17) 0.031(2) 0.0323(19) 0.0028(16) -0.0050(14) -0.0040(14)
C29 0.0380(17) 0.0182(18) 0.0265(19) 0.0006(14) -0.0024(13) 0.0013(13)
C30 0.0190(14) 0.026(2) 0.0288(19) 0.0035(15) -0.0009(12) -0.0020(12)
C31 0.0158(13) 0.0229(18) 0.0301(19) 0.0060(14) -0.0001(11) -0.0022(11)
C32 0.0279(16) 0.027(2) 0.026(2) 0.0044(15) 0.0010(13) -0.0014(13)
C33 0.0271(15) 0.0218(19) 0.0320(19) 0.0034(15) 0.0007(13) -0.0018(13)
C34 0.0230(14) 0.0254(19) 0.0235(18) 0.0026(15) 0.0009(12) 0.0018(12)
C35 0.0205(14) 0.033(2) 0.0238(18) 0.0070(15) -0.0010(12) 0.0001(13)
C36 0.0199(14) 0.0212(18) 0.0286(19) 0.0060(14) -0.0021(12) -0.0016(12)
N1 0.0314(14) 0.0301(18) 0.0299(18) 0.0036(14) -0.0047(12) -0.0046(12)
N2 0.0366(15) 0.0259(17) 0.0286(18) 0.0037(14) 0.0000(12) 0.0035(12)
O1 0.0456(13) 0.0218(13) 0.0263(13) -0.0014(10) 0.0088(10) 0.0008(10)
O2 0.0376(12) 0.0228(14) 0.0242(13) 0.0012(10) -0.0020(9) -0.0032(9)
O3 0.0319(11) 0.0229(15) 0.0297(13) 0.0033(10) -0.0019(9) -0.0021(9)
O4 0.0733(19) 0.0243(16) 0.0363(17) 0.0020(13) -0.0115(13) -0.0107(13)
O5 0.0513(15) 0.0369(17) 0.0255(15) 0.0051(12) -0.0028(11) -0.0078(11)
O6 0.0418(12) 0.0217(13) 0.0254(13) 0.0018(10) -0.0087(9) -0.0032(9)
O7 0.0372(12) 0.0201(13) 0.0235(13) 0.0026(10) -0.0007(9) 0.0004(9)
O8 0.0310(11) 0.0213(14) 0.0332(14) 0.0054(10) -0.0038(9) -0.0017(9)
O9 0.086(2) 0.0258(17) 0.0344(17) -0.0003(13) 0.0035(14) 0.0036(13)
O10 0.0561(16) 0.0373(17) 0.0241(15) 0.0029(12) -0.0033(11) 0.0016(12)

loop_
_atom_type_symbol
_atom_type_description
_atom_type_scat_dispersion_real
_atom_type_scat_dispersion_imag
_atom_type_scat_source
C C 0.0181 0.0091 'International Tables Vol C Tables 4.2.6.8 and 6.1.1.4'
H H 0.0000 0.0000 'International Tables Vol C Tables 4.2.6.8 and 6.1.1.4'
N N 0.0311 0.0180 'International Tables Vol C Tables 4.2.6.8 and 6.1.1.4'
O O 0.0492 0.0322 'International Tables Vol C Tables 4.2.6.8 and 6.1.1.4'

loop_
_geom_angle_atom_site_label_1
_geom_angle_atom_site_label_2
_geom_angle_atom_site_label_3
_geom_angle
C2 C1 C6 109.8(3)
C2 C1 C9 113.6(3)
C6 C1 C9 116.5(3)
C2 C1 H1 105.3
C6 C1 H1 105.3
C9 C1 H1 105.3
C3 C2 C1 111.1(3)
C3 C2 H2A 109.4
C1 C2 H2A 109.4
C3 C2 H2B 109.4
C1 C2 H2B 109.4
H2A C2 H2B 108.0
C4 C3 C2 111.8(3)
C4 C3 H3A 109.3
C2 C3 H3A 109.3
C4 C3 H3B 109.3
C2 C3 H3B 109.3
H3A C3 H3B 107.9
C5 C4 C3 109.3(3)
C5 C4 C7 111.2(3)
C3 C4 C7 111.5(3)
C5 C4 H4 108.2
C3 C4 H4 108.2
C7 C4 H4 108.2
C4 C5 C6 113.5(3)
C4 C5 H5A 108.9
C6 C5 H5A 108.9
C4 C5 H5B 108.9
C6 C5 H5B 108.9
H5A C5 H5B 107.7
O1 C6 C8 110.1(3)
O1 C6 C1 107.1(3)
C8 C6 C1 112.1(3)
O1 C6 C5 109.2(3)
C8 C6 C5 109.2(3)
C1 C6 C5 109.1(3)
C4 C7 H7A 109.5
C4 C7 H7B 109.5
H7A C7 H7B 109.5
C4 C7 H7C 109.5
H7A C7 H7C 109.5
H7B C7 H7C 109.5
C6 C8 H8A 109.5
C6 C8 H8B 109.5
H8A C8 H8B 109.5
C6 C8 H8C 109.5
H8A C8 H8C 109.5
H8B C8 H8C 109.5
C11 C9 C10 108.5(3)
C11 C9 C1 117.0(3)
C10 C9 C1 110.2(3)
C11 C9 H9 106.9
C10 C9 H9 106.9
C1 C9 H9 106.9
C9 C10 H10A 109.5
C9 C10 H10B 109.5
H10A C10 H10B 109.5
C9 C10 H10C 109.5
H10A C10 H10C 109.5
H10B C10 H10C 109.5
O2 C11 C9 109.4(3)
O2 C11 H11A 109.8
C9 C11 H11A 109.8
O2 C11 H11B 109.8
C9 C11 H11B 109.8
H11A C11 H11B 108.2
O3 C12 O2 123.7(3)
O3 C12 C13 124.0(3)
O2 C12 C13 112.3(3)
C14 C13 C18 120.0(3)
C14 C13 C12 122.1(3)
C18 C13 C12 117.9(3)
C15 C14 C13 120.4(3)
C15 C14 H14 119.8
C13 C14 H14 119.8
C16 C15 C14 118.1(3)
C16 C15 H15 121.0
C14 C15 H15 121.0
C15 C16 C17 122.9(3)
C15 C16 N1 118.6(3)
C17 C16 N1 118.4(3)
C18 C17 C16 118.2(3)
C18 C17 H17 120.9
C16 C17 H17 120.9
C17 C18 C13 120.3(3)
C17 C18 H18 119.8
C13 C18 H18 119.8
C20 C19 C27 114.3(3)
C20 C19 C24 109.7(2)
C27 C19 C24 116.5(3)
C20 C19 H19 105.0
C27 C19 H19 105.0
C24 C19 H19 105.0
C21 C20 C19 111.1(3)
C21 C20 H20A 109.4
C19 C20 H20A 109.4
C21 C20 H20B 109.4
C19 C20 H20B 109.4
H20A C20 H20B 108.0
C22 C21 C20 112.0(3)
C22 C21 H21A 109.2
C20 C21 H21A 109.2
C22 C21 H21B 109.2
C20 C21 H21B 109.2
H21A C21 H21B 107.9
C25 C22 C21 112.4(3)
C25 C22 C23 111.9(3)
C21 C22 C23 108.9(3)
C25 C22 H22 107.8
C21 C22 H22 107.8
C23 C22 H22 107.8
C24 C23 C22 113.7(3)
C24 C23 H23A 108.8
C22 C23 H23A 108.8
C24 C23 H23B 108.8
C22 C23 H23B 108.8
H23A C23 H23B 107.7
O6 C24 C26 110.2(3)
O6 C24 C23 108.8(2)
C26 C24 C23 109.5(3)
O6 C24 C19 106.9(2)
C26 C24 C19 112.4(3)
C23 C24 C19 108.9(3)
C22 C25 H25A 109.5
C22 C25 H25B 109.5
H25A C25 H25B 109.5
C22 C25 H25C 109.5
H25A C25 H25C 109.5
H25B C25 H25C 109.5
C24 C26 H26A 109.5
C24 C26 H26B 109.5
H26A C26 H26B 109.5
C24 C26 H26C 109.5
H26A C26 H26C 109.5
H26B C26 H26C 109.5
C29 C27 C28 107.3(3)
C29 C27 C19 117.1(3)
C28 C27 C19 110.0(3)
C29 C27 H27 107.3
C28 C27 H27 107.3
C19 C27 H27 107.3
C27 C28 H28A 109.5
C27 C28 H28B 109.5
H28A C28 H28B 109.5
C27 C28 H28C 109.5
H28A C28 H28C 109.5
H28B C28 H28C 109.5
O7 C29 C27 109.5(2)
O7 C29 H29A 109.8
C27 C29 H29A 109.8
O7 C29 H29B 109.8
C27 C29 H29B 109.8
H29A C29 H29B 108.2
O8 C30 O7 124.7(3)
O8 C30 C31 123.8(3)
O7 C30 C31 111.4(3)
C36 C31 C32 120.1(3)
C36 C31 C30 118.4(3)
C32 C31 C30 121.5(3)
C33 C32 C31 120.4(3)
C33 C32 H32 119.8
C31 C32 H32 119.8
C32 C33 C34 117.9(3)
C32 C33 H33 121.0
C34 C33 H33 121.0
C35 C34 C33 123.3(3)
C35 C34 N2 118.5(3)
C33 C34 N2 118.2(3)
C34 C35 C36 118.0(3)
C34 C35 H35 121.0
C36 C35 H35 121.0
C35 C36 C31 120.3(3)
C35 C36 H36 119.9
C31 C36 H36 119.9
O5 N1 O4 123.4(3)
O5 N1 C16 118.3(3)
O4 N1 C16 118.3(3)
O9 N2 O10 122.9(3)
O9 N2 C34 118.7(3)
O10 N2 C34 118.3(3)
C6 O1 H1 109.5
C12 O2 C11 116.5(3)
C24 O6 H6 109.5
C30 O7 C29 115.5(2)

loop_
_geom_bond_atom_site_label_1
_geom_bond_atom_site_label_2
_geom_bond_distance
C1 C2 1.529(5)
C1 C6 1.541(5)
C1 C9 1.547(4)
C1 H1 1.0000
C2 C3 1.528(5)
C2 H2A 0.9900
C2 H2B 0.9900
C3 C4 1.526(5)
C3 H3A 0.9900
C3 H3B 0.9900
C4 C5 1.526(5)
C4 C7 1.533(5)
C4 H4 1.0000
C5 C6 1.540(5)
C5 H5A 0.9900
C5 H5B 0.9900
C6 O1 1.440(4)
C6 C8 1.525(5)
C7 H7A 0.9800
C7 H7B 0.9800
C7 H7C 0.9800
C8 H8A 0.9800
C8 H8B 0.9800
C8 H8C 0.9800
C9 C11 1.530(5)
C9 C10 1.532(5)
C9 H9 1.0000
C10 H10A 0.9800
C10 H10B 0.9800
C10 H10C 0.9800
C11 O2 1.457(4)
C11 H11A 0.9900
C11 H11B 0.9900
C12 O3 1.211(4)
C12 O2 1.333(4)
C12 C13 1.487(5)
C13 C14 1.395(5)
C13 C18 1.401(5)
C14 C15 1.385(5)
C14 H14 0.9500
C15 C16 1.384(5)
C15 H15 0.9500
C16 C17 1.394(5)
C16 N1 1.472(5)
C17 C18 1.377(5)
C17 H17 0.9500
C18 H18 0.9500
C19 C20 1.533(4)
C19 C27 1.543(4)
C19 C24 1.552(4)
C19 H19 1.0000
C20 C21 1.529(5)
C20 H20A 0.9900
C20 H20B 0.9900
C21 C22 1.527(5)
C21 H21A 0.9900
C21 H21B 0.9900
C22 C25 1.514(5)
C22 C23 1.535(5)
C22 H22 1.0000
C23 C24 1.532(5)
C23 H23A 0.9900
C23 H23B 0.9900
C24 O6 1.439(4)
C24 C26 1.528(5)
C25 H25A 0.9800
C25 H25B 0.9800
C25 H25C 0.9800
C26 H26A 0.9800
C26 H26B 0.9800
C26 H26C 0.9800
C27 C29 1.522(4)
C27 C28 1.537(5)
C27 H27 1.0000
C28 H28A 0.9800
C28 H28B 0.9800
C28 H28C 0.9800
C29 O7 1.456(4)
C29 H29A 0.9900
C29 H29B 0.9900
C30 O8 1.210(4)
C30 O7 1.333(4)
C30 C31 1.501(5)
C31 C36 1.393(5)
C31 C32 1.397(5)
C32 C33 1.373(5)
C32 H32 0.9500
C33 C34 1.390(5)
C33 H33 0.9500
C34 C35 1.377(5)
C34 N2 1.471(5)
C35 C36 1.383(5)
C35 H35 0.9500
C36 H36 0.9500
N1 O5 1.223(4)
N1 O4 1.226(4)
N2 O9 1.220(4)
N2 O10 1.227(4)
O1 H1 0.8400
O6 H6 0.8400
